data_7013574
loop_
_publ_author_name
'Bonnet, Sylvestre'
'Collin, Jean-Paul'
'Gruber, Nathalie'
'Sauvage, Jean-Pierre'
'Schofield, Emma R.'

_publ_section_title
;
 Photochemical and thermal synthesis and characterization of
 polypyridine ruthenium(ii) complexes containing different monodentate
 ligandsElectronic supplementary information (ESI) available: View of
 the dimeric units of 8 and proton indexation used in the 1H NMR data.
 See http://www.rsc.org/suppdata/dt/b3/b310198c/
;
_journal_issue 24
_journal_name_full 'Dalton Transactions'
_journal_page_first 4654
_journal_paper_doi 10.1039/b310198c
_journal_year 2003
_chemical_formula_moiety '[Ru(tpy)(phen)(CN)][PF6]'
_chemical_formula_sum 'C28 H21 F6 N6 O P Ru'
_chemical_formula_weight 703.55
_chemical_name_systematic ' ?'
_space_group_IT_number 2
_symmetry_cell_setting triclinic
_symmetry_space_group_name_Hall '-P 1'
_symmetry_space_group_name_H-M 'P -1'
_audit_creation_date 25-09-03
_cell_angle_alpha 79.267(5)
_cell_angle_beta 77.266(5)
_cell_angle_gamma 68.952(5)
_cell_formula_units_Z 2
_cell_length_a 8.6848(3)
_cell_length_b 10.3229(7)
_cell_length_c 16.632(1)
_cell_measurement_reflns_used 6680
_cell_measurement_temperature 173
_cell_measurement_theta_max 27.5
_cell_measurement_theta_min 1.4
_cell_volume 1347.96(14)
_computing_publication_material CIFGEN_IN_OpenMoleN_(_1997)
_computing_structure_refinement LSFM_OpenMoleN_(_1997)
_computing_structure_solution Direct_methods_(SIR,_Burla_et_al.,_1989)
_diffrn_ambient_temperature 173
_diffrn_measurement_details
;
6680 reflections were collected using program Collect
("Collect" Data collection software, Nonius B.V., 1998)
The conditions were as follow : crystal to detector distance =  36. mm.
Scan angle =  2.0 deg 1 scans of   40 sec per frame.
Data collection was divided into  1 set(s)
with the following starting angles and number of frames :

Set 1 Theta =    6.40 Omega =    0.00 Kappa =    0.00   91 frames
Friedel pairs were averaged. Internal R = 0.04
;
_diffrn_measurement_device_type KappaCCD
_diffrn_measurement_method '\p scans'
_diffrn_radiation_monochromator graphite
_diffrn_radiation_type Mo-K\a
_diffrn_radiation_wavelength 0.71073
_diffrn_reflns_av_R_equivalents 0.040
_diffrn_reflns_av_sigmaI/netI 0.333
_diffrn_reflns_limit_h_max 8
_diffrn_reflns_limit_h_min -9
_diffrn_reflns_limit_k_max 7
_diffrn_reflns_limit_k_min -13
_diffrn_reflns_limit_l_max 16
_diffrn_reflns_limit_l_min -21
_diffrn_reflns_number 6680
_diffrn_reflns_theta_max 27.50
_diffrn_reflns_theta_min 2.5
_diffrn_source xray_tube
_diffrn_standards_decay_% 0
_exptl_absorpt_coefficient_mu 0.719
_exptl_absorpt_correction_type none
_exptl_crystal_colour orange
_exptl_crystal_density_diffrn 1.73
_exptl_crystal_density_method none
_exptl_crystal_description prism
_exptl_crystal_F_000 704
_exptl_crystal_size_max 0.20
_exptl_crystal_size_mid 0.10
_exptl_crystal_size_min 0.08
_refine_diff_density_max 0.446
_refine_diff_density_min -0.182
_refine_ls_extinction_method none
_refine_ls_goodness_of_fit_all 1.102
_refine_ls_goodness_of_fit_ref 1.000
_refine_ls_hydrogen_treatment noref
_refine_ls_matrix_type full
_refine_ls_number_constraints 0
_refine_ls_number_parameters 388
_refine_ls_number_reflns 4174
_refine_ls_number_restraints 8
_refine_ls_R_factor_all 0.046
_refine_ls_R_factor_gt 0.032
_refine_ls_shift/esd_mean 0.000
_refine_ls_shift/su_max 0.001
_refine_ls_structure_factor_coef F
_refine_ls_weighting_scheme sigma
_refine_ls_wR_factor_all 0.078
_refine_ls_wR_factor_ref 0.038
_reflns_number_gt 4174
_reflns_number_total 5280
_reflns_threshold_expression >3.0\s(I)
_cod_data_source_file b310198c.txt
_cod_data_source_block Complex_3
_cod_original_cell_volume 1347.9(1)
_cod_original_sg_symbol_H-M P-1
_cod_database_code 7013574

loop_
_symmetry_equiv_pos_as_xyz
x,y,z
-x,-y,-z

loop_
_atom_site_label
_atom_site_fract_x
_atom_site_fract_y
_atom_site_fract_z
_atom_site_U_iso_or_equiv
_atom_site_adp_type
_atom_site_calc_flag
_atom_site_calc_attached_atom
_atom_site_type_symbol
RU 0.43415(2) 0.42475(2) 0.79479(1) 0.01622(9) Uani ? ? Ru
N1 0.5300(2) 0.2609(2) 0.7198(1) 0.017(1) Uani ? ? N
C1 0.5247(3) 0.1310(3) 0.7377(2) 0.023(1) Uani ? ? C
C2 0.5943(3) 0.0315(3) 0.6818(2) 0.029(1) Uani ? ? C
C3 0.6753(3) 0.0651(3) 0.6041(2) 0.029(1) Uani ? ? C
C4 0.6832(3) 0.2012(3) 0.5818(2) 0.024(1) Uani ? ? C
C5 0.7612(3) 0.2479(3) 0.5022(2) 0.031(1) Uani ? ? C
C6 0.7617(3) 0.3810(4) 0.4833(2) 0.030(1) Uani ? ? C
C7 0.6840(3) 0.4818(3) 0.5418(2) 0.027(1) Uani ? ? C
C8 0.6744(3) 0.6230(3) 0.5250(2) 0.031(1) Uani ? ? C
C9 0.5906(3) 0.7112(3) 0.5845(2) 0.029(1) Uani ? ? C
C10 0.5198(3) 0.6591(3) 0.6615(2) 0.023(1) Uani ? ? C
N2 0.5289(2) 0.5249(2) 0.6815(1) 0.0178(9) Uani ? ? N
C11 0.6073(3) 0.4374(3) 0.6215(2) 0.020(1) Uani ? ? C
C12 0.6071(3) 0.2962(3) 0.6414(2) 0.020(1) Uani ? ? C
N3 0.1930(2) 0.5143(2) 0.7679(1) 0.019(1) Uani ? ? N
C13 0.1135(3) 0.4619(3) 0.7277(2) 0.022(1) Uani ? ? C
C14 -0.0469(3) 0.5344(3) 0.7111(2) 0.027(1) Uani ? ? C
C15 -0.1290(3) 0.6646(3) 0.7375(2) 0.029(1) Uani ? ? C
C16 -0.0522(3) 0.7203(3) 0.7805(2) 0.026(1) Uani ? ? C
C17 0.1094(3) 0.6425(3) 0.7955(2) 0.020(1) Uani ? ? C
C18 0.2014(3) 0.6907(3) 0.8421(2) 0.019(1) Uani ? ? C
C19 0.1490(3) 0.8182(3) 0.8736(2) 0.026(1) Uani ? ? C
C20 0.2579(3) 0.8460(3) 0.9131(2) 0.030(1) Uani ? ? C
C21 0.4143(3) 0.7481(3) 0.9210(2) 0.028(1) Uani ? ? C
C22 0.4621(3) 0.6221(3) 0.8890(2) 0.020(1) Uani ? ? C
N4 0.3546(2) 0.5952(2) 0.8508(1) 0.018(1) Uani ? ? N
C23 0.6233(3) 0.5063(3) 0.8895(2) 0.020(1) Uani ? ? C
C24 0.7483(3) 0.5044(3) 0.9305(2) 0.025(1) Uani ? ? C
C25 0.8952(3) 0.3917(3) 0.9279(2) 0.028(1) Uani ? ? C
C26 0.9154(3) 0.2836(3) 0.8849(2) 0.025(1) Uani ? ? C
C27 0.7884(3) 0.2891(3) 0.8448(2) 0.022(1) Uani ? ? C
N5 0.6436(2) 0.3986(2) 0.8464(1) 0.018(1) Uani ? ? N
C28 0.3606(3) 0.3016(3) 0.8924(2) 0.019(1) Uani ? ? C
N6 0.3256(3) 0.2225(3) 0.9466(1) 0.030(1) Uani ? ? N
P 0.12150(9) 0.08239(8) 0.65601(5) 0.0267(3) Uani ? ? P
F1 -0.0391(2) 0.0546(2) 0.7132(1) 0.054(1) Uani ? ? F
F2 0.2266(2) -0.0797(2) 0.6713(1) 0.050(1) Uani ? ? F
F3 0.0673(2) 0.0565(2) 0.5762(1) 0.048(1) Uani ? ? F
F4 0.2818(2) 0.1100(3) 0.5991(1) 0.070(1) Uani ? ? F
F5 0.0144(2) 0.2451(2) 0.6418(1) 0.052(1) Uani ? ? F
F6 0.1749(2) 0.1077(2) 0.7367(1) 0.055(1) Uani ? ? F
O -0.2889(3) -0.0178(3) 0.9155(2) 0.049(1) Uani ? ? O
H01 -0.3900 0.0632 0.9201 0.0732 Uiso ? ? H
H02 -0.3065 -0.0847 0.9644 0.0732 Uiso ? ? H
H1 0.4706 0.1049 0.7912 0.0310 Uiso calc C1 H
H2 0.5858 -0.0593 0.6974 0.0393 Uiso calc C2 H
H3 0.7251 -0.0026 0.5660 0.0385 Uiso calc C3 H
H4 0.8136 0.1844 0.4619 0.0416 Uiso calc C5 H
H5 0.8150 0.4087 0.4300 0.0428 Uiso calc C6 H
H6 0.7256 0.6570 0.4728 0.0402 Uiso calc C8 H
H7 0.5810 0.8072 0.5733 0.0365 Uiso calc C9 H
H8 0.4621 0.7219 0.7018 0.0288 Uiso calc C10 H
H9 0.1698 0.3717 0.7100 0.0282 Uiso calc C13 H
H10 -0.0993 0.4952 0.6822 0.0338 Uiso calc C14 H
H11 -0.2386 0.7163 0.7263 0.0403 Uiso calc C15 H
H12 -0.1084 0.8096 0.7993 0.0354 Uiso calc C16 H
H13 0.0417 0.8847 0.8684 0.0349 Uiso calc C19 H
H14 0.2247 0.9327 0.9347 0.0400 Uiso calc C20 H
H15 0.4880 0.7674 0.9480 0.0350 Uiso calc C21 H
H16 0.7326 0.5799 0.9600 0.0324 Uiso calc C24 H
H17 0.9812 0.3890 0.9556 0.0376 Uiso calc C25 H
H18 1.0157 0.2055 0.8826 0.0360 Uiso calc C26 H
H19 0.8036 0.2137 0.8153 0.0293 Uiso calc C27 H

loop_
_atom_site_aniso_label
_atom_site_aniso_U_11
_atom_site_aniso_U_22
_atom_site_aniso_U_33
_atom_site_aniso_U_12
_atom_site_aniso_U_13
_atom_site_aniso_U_23
_atom_site_aniso_type_symbol
RU 0.01642(9) 0.01673(9) 0.01554(9) -0.00459(7) -0.00323(7) -0.00303(7) Ru
N1 0.0147(9) 0.017(1) 0.020(1) -0.0037(7) -0.0038(7) -0.0039(8) N
C1 0.025(1) 0.018(1) 0.028(1) -0.005(1) -0.007(1) -0.002(1) C
C2 0.030(1) 0.019(1) 0.043(2) -0.007(1) -0.011(1) -0.006(1) C
C3 0.025(1) 0.026(1) 0.037(1) -0.002(1) -0.006(1) -0.016(1) C
C4 0.020(1) 0.028(1) 0.026(1) -0.003(1) -0.005(1) -0.010(1) C
C5 0.030(1) 0.038(2) 0.026(1) -0.005(1) -0.003(1) -0.017(1) C
C6 0.033(1) 0.044(2) 0.019(1) -0.012(1) 0.004(1) -0.006(1) C
C7 0.028(1) 0.033(1) 0.021(1) -0.010(1) -0.005(1) -0.004(1) C
C8 0.038(1) 0.035(1) 0.022(1) -0.018(1) -0.007(1) 0.006(1) C
C9 0.034(1) 0.024(1) 0.029(1) -0.014(1) -0.011(1) 0.005(1) C
C10 0.021(1) 0.024(1) 0.024(1) -0.0076(9) -0.0093(9) -0.002(1) C
N2 0.0155(9) 0.018(1) 0.020(1) -0.0050(7) -0.0070(7) 0.0001(9) N
C11 0.018(1) 0.025(1) 0.019(1) -0.0054(9) -0.0059(9) -0.004(1) C
C12 0.016(1) 0.024(1) 0.020(1) -0.0055(9) -0.0051(9) -0.004(1) C
N3 0.0189(9) 0.020(1) 0.018(1) -0.0073(8) -0.0031(8) -0.0000(9) N
C13 0.027(1) 0.022(1) 0.019(1) -0.0117(9) -0.0023(9) -0.003(1) C
C14 0.025(1) 0.031(1) 0.027(1) -0.014(1) -0.0096(9) 0.001(1) C
C15 0.021(1) 0.027(1) 0.045(2) -0.004(1) -0.015(1) -0.000(1) C
C16 0.023(1) 0.022(1) 0.035(1) -0.003(1) -0.008(1) -0.004(1) C
C17 0.020(1) 0.020(1) 0.020(1) -0.0075(9) -0.0039(9) 0.000(1) C
C18 0.021(1) 0.019(1) 0.018(1) -0.0054(9) -0.0036(9) -0.003(1) C
C19 0.023(1) 0.024(1) 0.030(1) -0.001(1) -0.006(1) -0.007(1) C
C20 0.039(1) 0.021(1) 0.033(1) -0.004(1) -0.009(1) -0.013(1) C
C21 0.029(1) 0.028(1) 0.027(1) -0.008(1) -0.011(1) -0.008(1) C
C22 0.022(1) 0.023(1) 0.016(1) -0.0083(9) -0.0031(9) -0.005(1) C
N4 0.0158(9) 0.020(1) 0.018(1) -0.0048(7) -0.0008(7) -0.0047(8) N
C23 0.019(1) 0.024(1) 0.017(1) -0.0091(9) -0.0023(9) -0.004(1) C
C24 0.023(1) 0.031(1) 0.022(1) -0.008(1) -0.0042(9) -0.007(1) C
C25 0.022(1) 0.042(2) 0.025(1) -0.012(1) -0.0072(9) -0.001(1) C
C26 0.018(1) 0.031(2) 0.029(1) -0.001(1) -0.007(1) -0.001(1) C
C27 0.021(1) 0.022(1) 0.022(1) -0.006(1) -0.000(1) -0.004(1) C
N5 0.0156(9) 0.022(1) 0.017(1) -0.0038(8) -0.0010(8) -0.0022(9) N
C28 0.015(1) 0.022(1) 0.021(1) -0.0027(9) -0.0050(9) -0.007(1) C
N6 0.035(1) 0.035(1) 0.021(1) -0.0155(9) -0.0047(9) 0.004(1) N
P 0.0256(3) 0.0243(4) 0.0306(4) -0.0060(3) -0.0041(3) -0.0035(3) P
F1 0.0412(9) 0.070(1) 0.054(1) -0.0288(8) 0.0042(8) -0.014(1) F
F2 0.073(1) 0.033(1) 0.052(1) 0.016(1) -0.0137(9) -0.007(1) F
F3 0.051(1) 0.051(1) 0.0429(9) 0.0023(9) -0.0161(7) -0.0223(8) F
F4 0.0435(9) 0.121(2) 0.065(1) -0.043(1) -0.0082(9) 0.030(1) F
F5 0.078(1) 0.024(1) 0.075(1) -0.0002(9) -0.0389(8) -0.0100(9) F
F6 0.0528(9) 0.059(1) 0.053(1) -0.0153(8) -0.0250(7) -0.0115(9) F
O 0.057(1) 0.044(1) 0.048(1) -0.007(1) 0.008(1) 0.015(1) O

loop_
_atom_type_symbol
_atom_type_description
_atom_type_scat_dispersion_real
_atom_type_scat_dispersion_imag
_atom_type_scat_source
C ? 0.002 0.002 International_Tables_Vol_IV_Table_2.3.1
H ? 0.000 0.000 International_Tables_Vol_IV_Table_2.3.1
F ? 0.014 0.010 International_Tables_Vol_IV_Table_2.3.1
N ? 0.004 0.003 International_Tables_Vol_IV_Table_2.3.1
O ? 0.008 0.006 International_Tables_Vol_IV_Table_2.3.1
P ? 0.090 0.095 International_Tables_Vol_IV_Table_2.3.1
Ru ? -1.420 0.836 International_Tables_Vol_IV_Table_2.3.1

loop_
_geom_angle_atom_site_label_1
_geom_angle_atom_site_label_2
_geom_angle_atom_site_label_3
_geom_angle
_geom_angle_site_symmetry_1
_geom_angle_site_symmetry_2
_geom_angle_site_symmetry_3
_geom_angle_publ_flag
N1 RU N2 78.66(9) . . . ?
N1 RU N3 100.31(9) . . . ?
N1 RU N4 171.73(9) . . . ?
N1 RU N5 100.97(9) . . . ?
N1 RU C28 91.9(1) . . . ?
N2 RU N3 90.67(8) . . . ?
N2 RU N4 93.08(9) . . . ?
N2 RU N5 91.87(8) . . . ?
N2 RU C28 170.6(1) . . . ?
N3 RU N4 79.35(9) . . . ?
N3 RU N5 158.7(1) . . . ?
N3 RU C28 91.7(1) . . . ?
N4 RU N5 79.35(9) . . . ?
N4 RU C28 96.3(1) . . . ?
N5 RU C28 89.3(1) . . . ?
RU N1 C1 129.2(2) . . . ?
RU N1 C12 113.8(2) . . . ?
C1 N1 C12 117.0(3) . . . ?
N1 C1 C2 123.4(3) . . . ?
C1 C2 C3 120.0(3) . . . ?
C2 C3 C4 119.0(3) . . . ?
C3 C4 C5 123.6(3) . . . ?
C3 C4 C12 117.5(3) . . . ?
C5 C4 C12 118.9(3) . . . ?
C4 C5 C6 121.2(3) . . . ?
C5 C6 C7 121.8(3) . . . ?
C6 C7 C8 124.6(3) . . . ?
C6 C7 C11 118.0(3) . . . ?
C8 C7 C11 117.3(3) . . . ?
C7 C8 C9 119.5(3) . . . ?
C8 C9 C10 119.6(3) . . . ?
C9 C10 N2 123.3(3) . . . ?
RU N2 C10 129.2(2) . . . ?
RU N2 C11 113.5(2) . . . ?
C10 N2 C11 117.3(2) . . . ?
C7 C11 N2 122.8(3) . . . ?
C7 C11 C12 120.1(3) . . . ?
N2 C11 C12 117.1(3) . . . ?
N1 C12 C4 123.2(3) . . . ?
N1 C12 C11 116.8(3) . . . ?
C4 C12 C11 120.0(3) . . . ?
RU N3 C13 128.1(2) . . . ?
RU N3 C17 113.4(2) . . . ?
C13 N3 C17 118.5(2) . . . ?
N3 C13 C14 122.6(3) . . . ?
C13 C14 C15 118.6(3) . . . ?
C14 C15 C16 120.3(3) . . . ?
C15 C16 C17 118.6(3) . . . ?
N3 C17 C16 121.4(3) . . . ?
N3 C17 C18 115.5(3) . . . ?
C16 C17 C18 123.1(3) . . . ?
C17 C18 C19 127.3(3) . . . ?
C17 C18 N4 112.3(3) . . . ?
C19 C18 N4 120.4(3) . . . ?
C18 C19 C20 118.4(3) . . . ?
C19 C20 C21 120.6(3) . . . ?
C20 C21 C22 119.4(3) . . . ?
C21 C22 N4 119.8(3) . . . ?
C21 C22 C23 127.7(3) . . . ?
N4 C22 C23 112.5(2) . . . ?
RU N4 C18 119.1(2) . . . ?
RU N4 C22 119.0(2) . . . ?
C18 N4 C22 121.4(3) . . . ?
C22 C23 C24 123.3(3) . . . ?
C22 C23 N5 115.5(2) . . . ?
C24 C23 N5 121.2(3) . . . ?
C23 C24 C25 119.5(3) . . . ?
C24 C25 C26 119.3(3) . . . ?
C25 C26 C27 119.7(3) . . . ?
C26 C27 N5 122.0(3) . . . ?
RU N5 C23 113.3(2) . . . ?
RU N5 C27 128.3(2) . . . ?
C23 N5 C27 118.4(2) . . . ?
RU C28 N6 175.5(3) . . . ?
F1 P F2 90.1(1) . . . ?
F1 P F3 90.3(1) . . . ?
F1 P F4 180.00 . . . ?
F1 P F5 89.3(1) . . . ?
F1 P F6 89.2(1) . . . ?
F2 P F3 90.4(1) . . . ?
F2 P F4 89.9(1) . . . ?
F2 P F5 179.3(1) . . . ?
F2 P F6 89.5(1) . . . ?
F3 P F4 89.8(1) . . . ?
F3 P F5 90.0(1) . . . ?
F3 P F6 179.5(1) . . . ?
F4 P F5 90.8(1) . . . ?
F4 P F6 90.7(1) . . . ?
F5 P F6 90.2(1) . . . ?

loop_
_geom_bond_atom_site_label_1
_geom_bond_atom_site_label_2
_geom_bond_distance
_geom_bond_site_symmetry_1
_geom_bond_site_symmetry_2
_geom_bond_publ_flag
RU N1 2.104(2) . . ?
RU N2 2.121(2) . . ?
RU N3 2.076(2) . . ?
RU N4 1.973(2) . . ?
RU N5 2.090(2) . . ?
RU C28 2.004(3) . . ?
N1 C1 1.334(4) . . ?
N1 C12 1.376(4) . . ?
C1 C2 1.394(4) . . ?
C2 C3 1.376(4) . . ?
C3 C4 1.407(5) . . ?
C4 C5 1.431(4) . . ?
C4 C12 1.411(4) . . ?
C5 C6 1.352(5) . . ?
C6 C7 1.437(4) . . ?
C7 C8 1.408(5) . . ?
C7 C11 1.419(4) . . ?
C8 C9 1.371(5) . . ?
C9 C10 1.392(4) . . ?
C10 N2 1.341(4) . . ?
N2 C11 1.367(4) . . ?
C11 C12 1.434(4) . . ?
N3 C13 1.351(4) . . ?
N3 C17 1.370(4) . . ?
C13 C14 1.386(4) . . ?
C14 C15 1.379(5) . . ?
C15 C16 1.388(4) . . ?
C16 C17 1.395(4) . . ?
C17 C18 1.480(4) . . ?
C18 C19 1.391(4) . . ?
C18 N4 1.361(4) . . ?
C19 C20 1.395(4) . . ?
C20 C21 1.388(4) . . ?
C21 C22 1.385(4) . . ?
C22 N4 1.366(4) . . ?
C22 C23 1.479(4) . . ?
C23 C24 1.398(4) . . ?
C23 N5 1.371(4) . . ?
C24 C25 1.382(4) . . ?
C25 C26 1.375(5) . . ?
C26 C27 1.390(4) . . ?
C27 N5 1.355(4) . . ?
C28 N6 1.164(4) . . ?
P F1 1.592(2) . . ?
P F2 1.595(2) . . ?
P F3 1.599(2) . . ?
P F4 1.587(2) . . ?
P F5 1.603(2) . . ?
P F6 1.604(2) . . ?

loop_
_geom_contact_atom_site_label_1
_geom_contact_atom_site_label_2
_geom_contact_distance
_geom_contact_site_symmetry_1
_geom_contact_site_symmetry_2
_geom_contact_publ_flag
? ? ? ? ? ?
